data_7036962
loop_
_publ_author_name
'Xu, Nan'
'Christian, Jonathan H.'
'Dalal, Naresh S.'
'Abucayon, Erwin G.'
'Lingafelt, Colin'
'Powell, Douglas R.'
'Richter-Addo, George B'

_publ_section_title
;
 Six-coordinate ferric porphyrins containing bidentate
 N-t-butyl-N-nitrosohydroxylaminato ligands: structure, magnetism, IR
 spectroelectrochemisty, and reactivity.
;
_journal_issue 46
_journal_name_full 'Dalton transactions (Cambridge, England : 2003)'
_journal_page_first 20121
_journal_page_last 20130
_journal_paper_doi 10.1039/c5dt03074a
_journal_volume 44
_journal_year 2015
_chemical_formula_moiety 'C48 H37 Fe N6 O2, C H2 Cl2'
_chemical_formula_sum 'C49 H39 Cl2 Fe N6 O2'
_chemical_formula_weight 870.61
_space_group_crystal_system triclinic
_space_group_IT_number 2
_space_group_name_Hall '-P 1'
_space_group_name_H-M_alt 'P -1'
_symmetry_space_group_name_Hall '-P 1'
_symmetry_space_group_name_H-M 'P -1'
_atom_sites_solution_hydrogens geom
_audit_creation_method SHELXL-2014/7
_audit_update_record
;
2015-10-12 deposited with the CCDC.
2015-10-27 downloaded from the CCDC.
;
_cell_angle_alpha 95.746(3)
_cell_angle_beta 105.162(3)
_cell_angle_gamma 100.150(4)
_cell_formula_units_Z 2
_cell_length_a 9.7262(15)
_cell_length_b 13.217(2)
_cell_length_c 17.511(3)
_cell_measurement_reflns_used 9070
_cell_measurement_temperature 100(2)
_cell_measurement_theta_max 28.40
_cell_measurement_theta_min 2.21
_cell_volume 2113.2(6)
_computing_cell_refinement 'SAINT (Bruker, 2007)'
_computing_data_collection 'SMART (Bruker, 2007)'
_computing_data_reduction 'SAINT (Bruker, 2007)'
_computing_molecular_graphics 'XP (Bruker, 2002)'
_computing_publication_material 'SHELXL-2014/7 (Sheldrick, 2015b)'
_computing_structure_refinement 'SHELXL-2014/7 (Sheldrick, 2015b)'
_computing_structure_solution 'SHELXS-97 (Bruker, 2008)'
_diffrn_ambient_temperature 100(2)
_diffrn_measured_fraction_theta_full 0.999
_diffrn_measured_fraction_theta_max 0.999
_diffrn_measurement_device_type 'CCD Bruker APEX'
_diffrn_measurement_method '\f and \w scans'
_diffrn_radiation_type MoK\a
_diffrn_radiation_wavelength 0.71073
_diffrn_reflns_av_R_equivalents 0.0410
_diffrn_reflns_av_unetI/netI 0.0564
_diffrn_reflns_laue_measured_fraction_full 0.999
_diffrn_reflns_laue_measured_fraction_max 0.999
_diffrn_reflns_limit_h_max 11
_diffrn_reflns_limit_h_min -11
_diffrn_reflns_limit_k_max 16
_diffrn_reflns_limit_k_min -15
_diffrn_reflns_limit_l_max 21
_diffrn_reflns_limit_l_min -21
_diffrn_reflns_number 20598
_diffrn_reflns_point_group_measured_fraction_full 0.999
_diffrn_reflns_point_group_measured_fraction_max 0.999
_diffrn_reflns_theta_full 25.250
_diffrn_reflns_theta_max 25.999
_diffrn_reflns_theta_min 1.219
_exptl_absorpt_coefficient_mu 0.532
_exptl_absorpt_correction_T_max 0.857
_exptl_absorpt_correction_T_min 0.784
_exptl_absorpt_correction_type multi-scan
_exptl_absorpt_process_details 'SADABS (Sheldrick, 2015c)'
_exptl_crystal_colour black
_exptl_crystal_density_diffrn 1.368
_exptl_crystal_description prism
_exptl_crystal_F_000 902
_exptl_crystal_recrystallization_method 'Re-crystallisation from solvent: CH2Cl2/cyclohexane'
_exptl_crystal_size_max 0.480
_exptl_crystal_size_mid 0.300
_exptl_crystal_size_min 0.300
_refine_diff_density_max 0.627
_refine_diff_density_min -0.863
_refine_diff_density_rms 0.079
_refine_ls_extinction_method none
_refine_ls_goodness_of_fit_ref 1.005
_refine_ls_hydrogen_treatment constr
_refine_ls_matrix_type full
_refine_ls_number_parameters 626
_refine_ls_number_reflns 8306
_refine_ls_number_restraints 401
_refine_ls_restrained_S_all 1.007
_refine_ls_R_factor_all 0.0724
_refine_ls_R_factor_gt 0.0584
_refine_ls_shift/su_max 0.003
_refine_ls_shift/su_mean 0.000
_refine_ls_structure_factor_coef Fsqd
_refine_ls_weighting_details 'w=1/[\s^2^(Fo^2^)+(0.0800P)^2^+4.0000P] where P=(Fo^2^+2Fc^2^)/3'
_refine_ls_weighting_scheme calc
_refine_ls_wR_factor_gt 0.1527
_refine_ls_wR_factor_ref 0.1613
_reflns_Friedel_coverage 0.000
_reflns_number_gt 6817
_reflns_number_total 8306
_reflns_threshold_expression 'I > 2\s(I)'
_cod_data_source_file c5dt03074a2.cif
_cod_data_source_block compound_2
_cod_depositor_comments 'Adding full bibliography for 7036961--7036963.cif.'
_cod_database_code 7036962
_shelx_space_group_comment
; 
The symmetry employed for this shelxl refinement is uniquely defined 
by the following loop, which should always be used as a source of 
symmetry information in preference to the above space-group names. 
They are only intended as comments. 
;
_shelx_estimated_absorpt_t_min 0.784
_shelx_estimated_absorpt_t_max 0.857

loop_
_space_group_symop_operation_xyz
'x, y, z'
'-x, -y, -z'

loop_
_atom_site_label
_atom_site_type_symbol
_atom_site_fract_x
_atom_site_fract_y
_atom_site_fract_z
_atom_site_U_iso_or_equiv
_atom_site_adp_type
_atom_site_occupancy
_atom_site_site_symmetry_order
_atom_site_calc_flag
_atom_site_refinement_flags_posn
_atom_site_refinement_flags_adp
_atom_site_refinement_flags_occupancy
_atom_site_disorder_assembly
_atom_site_disorder_group
Fe1 Fe 0.37891(5) 0.33868(3) 0.70196(3) 0.01301(13) Uani 1 1 d . . . . .
O1 O 0.2155(2) 0.23960(17) 0.72777(14) 0.0211(5) Uani 1 1 d . . . . .
O2 O 0.2404(2) 0.42560(18) 0.73179(15) 0.0227(5) Uani 1 1 d . . . . .
N1 N 0.4082(3) 0.1858(2) 0.66690(15) 0.0144(5) Uani 1 1 d . . . . .
N2 N 0.3218(3) 0.3444(2) 0.57937(15) 0.0144(5) Uani 1 1 d . . . . .
N3 N 0.4862(3) 0.4980(2) 0.71338(15) 0.0158(5) Uani 1 1 d . . . . .
N4 N 0.5403(3) 0.3369(2) 0.80695(15) 0.0144(5) Uani 1 1 d . . . . .
N5 N 0.1099(3) 0.2753(2) 0.74672(17) 0.0203(6) Uani 1 1 d . . . . .
N6 N 0.1266(3) 0.3723(2) 0.74775(15) 0.0164(6) Uani 1 1 d . . . . .
C1 C 0.4434(4) 0.1183(3) 0.72017(19) 0.0183(7) Uani 1 1 d . . . . .
C2 C 0.3988(4) 0.0129(3) 0.67831(18) 0.0202(7) Uani 1 1 d . . . . .
H2 H 0.4116 -0.0480 0.7015 0.024 Uiso 1 1 calc R U . . .
C3 C 0.3363(3) 0.0162(3) 0.6014(2) 0.0191(7) Uani 1 1 d . . . . .
H3 H 0.2972 -0.0415 0.5596 0.023 Uiso 1 1 calc R U . . .
C4 C 0.3397(3) 0.1238(2) 0.59388(18) 0.0153(6) Uani 1 1 d . . . . .
C5 C 0.2779(3) 0.1592(2) 0.52308(18) 0.0156(6) Uani 1 1 d . . . . .
C6 C 0.2728(3) 0.2627(2) 0.51717(18) 0.0158(6) Uani 1 1 d . . . . .
C7 C 0.2213(3) 0.3002(3) 0.44311(19) 0.0185(7) Uani 1 1 d . . . . .
H7 H 0.1831 0.2596 0.3914 0.022 Uiso 1 1 calc R U . . .
C8 C 0.2371(3) 0.4041(3) 0.46068(19) 0.0196(7) Uani 1 1 d . . . . .
H8 H 0.2103 0.4500 0.4237 0.024 Uiso 1 1 calc R U . . .
C9 C 0.3015(3) 0.4324(2) 0.54511(18) 0.0163(6) Uani 1 1 d . . . . .
C10 C 0.3446(3) 0.5345(2) 0.58441(19) 0.0167(6) Uani 1 1 d . . . . .
C11 C 0.4339(3) 0.5642(2) 0.66243(19) 0.0180(7) Uani 1 1 d . . . . .
C12 C 0.4821(4) 0.6697(3) 0.7024(2) 0.0247(8) Uani 1 1 d . . . . .
H12 H 0.4623 0.7299 0.6799 0.030 Uiso 1 1 calc R U . . .
C13 C 0.5610(4) 0.6677(3) 0.7779(2) 0.0247(8) Uani 1 1 d . . . . .
H13 H 0.6071 0.7260 0.8185 0.030 Uiso 1 1 calc R U . . .
C14 C 0.5618(3) 0.5599(2) 0.78525(19) 0.0177(7) Uani 1 1 d . . . . .
C15 C 0.6220(3) 0.5253(2) 0.85637(19) 0.0171(7) Uani 1 1 d . . . . .
C16 C 0.6136(3) 0.4209(2) 0.86543(18) 0.0159(6) Uani 1 1 d . . . . .
C17 C 0.6846(3) 0.3848(3) 0.93699(19) 0.0189(7) Uani 1 1 d . . . . .
H17 H 0.7428 0.4269 0.9859 0.023 Uiso 1 1 calc R U . . .
C18 C 0.6535(4) 0.2803(2) 0.92200(19) 0.0208(7) Uani 1 1 d . . . . .
H18 H 0.6842 0.2349 0.9587 0.025 Uiso 1 1 calc R U . . .
C19 C 0.5657(3) 0.2498(3) 0.84055(19) 0.0175(7) Uani 1 1 d . . . . .
C20 C 0.5155(4) 0.1472(2) 0.80228(17) 0.0192(7) Uani 1 1 d D U . . .
C21 C 0.2156(3) 0.0822(2) 0.44765(18) 0.0161(6) Uani 1 1 d . . . . .
C22 C 0.0659(4) 0.0500(3) 0.4147(2) 0.0232(7) Uani 1 1 d . . . . .
H22 H 0.0020 0.0749 0.4412 0.028 Uiso 1 1 calc R U . . .
C23 C 0.0095(4) -0.0181(3) 0.3434(2) 0.0248(8) Uani 1 1 d . . . . .
H23 H -0.0931 -0.0395 0.3210 0.030 Uiso 1 1 calc R U . . .
C24 C 0.1015(4) -0.0553(3) 0.3045(2) 0.0237(7) Uani 1 1 d . . . . .
H24 H 0.0621 -0.1019 0.2555 0.028 Uiso 1 1 calc R U . . .
C25 C 0.2505(4) -0.0247(3) 0.3369(2) 0.0256(8) Uani 1 1 d . . . . .
H25 H 0.3140 -0.0501 0.3104 0.031 Uiso 1 1 calc R U . . .
C26 C 0.3073(4) 0.0438(3) 0.4088(2) 0.0223(7) Uani 1 1 d . . . . .
H26 H 0.4099 0.0644 0.4315 0.027 Uiso 1 1 calc R U . . .
C27 C 0.2912(3) 0.6164(2) 0.53830(18) 0.0163(6) Uani 1 1 d . . . . .
C28 C 0.1519(4) 0.6315(3) 0.5323(2) 0.0266(8) Uani 1 1 d . . . . .
H28 H 0.0922 0.5910 0.5581 0.032 Uiso 1 1 calc R U . . .
C29 C 0.0989(4) 0.7057(3) 0.4888(2) 0.0299(8) Uani 1 1 d . . . . .
H29 H 0.0032 0.7157 0.4850 0.036 Uiso 1 1 calc R U . . .
C30 C 0.1844(4) 0.7648(3) 0.4511(2) 0.0227(7) Uani 1 1 d . . . . .
H30 H 0.1483 0.8160 0.4218 0.027 Uiso 1 1 calc R U . . .
C31 C 0.3227(4) 0.7492(3) 0.4563(2) 0.0294(8) Uani 1 1 d . . . . .
H31 H 0.3818 0.7888 0.4297 0.035 Uiso 1 1 calc R U . . .
C32 C 0.3756(4) 0.6758(3) 0.5001(2) 0.0271(8) Uani 1 1 d . . . . .
H32 H 0.4716 0.6662 0.5041 0.033 Uiso 1 1 calc R U . . .
C33 C 0.7004(3) 0.6057(2) 0.92855(19) 0.0177(7) Uani 1 1 d . . . . .
C34 C 0.6355(4) 0.6249(3) 0.9885(2) 0.0218(7) Uani 1 1 d . . . . .
H34 H 0.5409 0.5863 0.9840 0.026 Uiso 1 1 calc R U . . .
C35 C 0.7070(4) 0.6998(3) 1.0553(2) 0.0254(8) Uani 1 1 d . . . . .
H35 H 0.6614 0.7118 1.0961 0.031 Uiso 1 1 calc R U . . .
C36 C 0.8434(4) 0.7565(3) 1.0622(2) 0.0249(8) Uani 1 1 d . . . . .
H36 H 0.8924 0.8076 1.1079 0.030 Uiso 1 1 calc R U . . .
C37 C 0.9093(4) 0.7389(3) 1.0025(2) 0.0282(8) Uani 1 1 d . . . . .
H37 H 1.0036 0.7782 1.0070 0.034 Uiso 1 1 calc R U . . .
C38 C 0.8381(4) 0.6641(3) 0.9360(2) 0.0250(8) Uani 1 1 d . . . . .
H38 H 0.8838 0.6526 0.8951 0.030 Uiso 1 1 calc R U . . .
C39 C 0.5332(3) 0.0589(2) 0.84905(14) 0.0240(8) Uani 0.846(2) 1 d D U P A 1
C40 C 0.4125(5) -0.0023(3) 0.8631(2) 0.0306(8) Uani 0.846(2) 1 d D U P A 1
H40 H 0.3189 0.0127 0.8430 0.037 Uiso 0.846(2) 1 calc R U P A 1
C41 C 0.4267(5) -0.0844(3) 0.9057(2) 0.0370(9) Uani 0.846(2) 1 d D U P A 1
H41 H 0.3433 -0.1257 0.9143 0.044 Uiso 0.846(2) 1 calc R U P A 1
C42 C 0.5632(4) -0.1061(3) 0.9358(2) 0.0353(9) Uani 0.846(2) 1 d D U P A 1
H42 H 0.5735 -0.1620 0.9655 0.042 Uiso 0.846(2) 1 calc R U P A 1
C43 C 0.6847(5) -0.0466(3) 0.9227(2) 0.0332(8) Uani 0.846(2) 1 d D U P A 1
H43 H 0.7781 -0.0619 0.9429 0.040 Uiso 0.846(2) 1 calc R U P A 1
C44 C 0.6691(5) 0.0356(3) 0.8798(2) 0.0291(8) Uani 0.846(2) 1 d D U P A 1
H44 H 0.7528 0.0766 0.8714 0.035 Uiso 0.846(2) 1 calc R U P A 1
C39' C 0.5730(16) 0.0660(6) 0.8477(3) 0.0282(13) Uani 0.154(2) 1 d D U P A 2
C40' C 0.4680(17) -0.0002(11) 0.8708(5) 0.0309(12) Uani 0.154(2) 1 d D U P A 2
H40' H 0.3705 0.0093 0.8573 0.037 Uiso 0.154(2) 1 calc R U P A 2
C41' C 0.5035(19) -0.0795(12) 0.9132(7) 0.0333(12) Uani 0.154(2) 1 d D U P A 2
H41' H 0.4318 -0.1247 0.9288 0.040 Uiso 0.154(2) 1 calc R U P A 2
C42' C 0.646(2) -0.0910(10) 0.9321(8) 0.0324(14) Uani 0.154(2) 1 d D U P A 2
H42' H 0.6721 -0.1451 0.9612 0.039 Uiso 0.154(2) 1 calc R U P A 2
C43' C 0.7537(17) -0.0269(9) 0.9103(10) 0.0323(15) Uani 0.154(2) 1 d D U P A 2
H43' H 0.8511 -0.0367 0.9243 0.039 Uiso 0.154(2) 1 calc R U P A 2
C44' C 0.7160(16) 0.0518(7) 0.8676(8) 0.0296(13) Uani 0.154(2) 1 d D U P A 2
H44' H 0.7881 0.0963 0.8519 0.036 Uiso 0.154(2) 1 calc R U P A 2
C45 C 0.0214(4) 0.4312(3) 0.77021(19) 0.0210(7) Uani 1 1 d . . . . .
C46 C -0.0266(4) 0.4927(3) 0.7031(2) 0.0288(8) Uani 1 1 d . . . . .
H46A H 0.0587 0.5393 0.6969 0.043 Uiso 1 1 calc R U . . .
H46B H -0.0944 0.5339 0.7159 0.043 Uiso 1 1 calc R U . . .
H46C H -0.0752 0.4448 0.6530 0.043 Uiso 1 1 calc R U . . .
C47 C 0.1045(4) 0.5024(3) 0.8484(2) 0.0316(9) Uani 1 1 d . . . . .
H47A H 0.1384 0.4605 0.8898 0.047 Uiso 1 1 calc R U . . .
H47B H 0.0402 0.5438 0.8652 0.047 Uiso 1 1 calc R U . . .
H47C H 0.1885 0.5490 0.8408 0.047 Uiso 1 1 calc R U . . .
C48 C -0.1071(4) 0.3550(3) 0.7790(2) 0.0313(9) Uani 1 1 d . . . . .
H48A H -0.1518 0.3060 0.7291 0.047 Uiso 1 1 calc R U . . .
H48B H -0.1789 0.3930 0.7907 0.047 Uiso 1 1 calc R U . . .
H48C H -0.0738 0.3166 0.8230 0.047 Uiso 1 1 calc R U . . .
Cl1A Cl 0.03876(16) -0.04573(11) 0.88612(9) 0.0504(4) Uani 0.846(2) 1 d D U P A 1
C2A C -0.0740(7) -0.1436(3) 0.8103(3) 0.0534(13) Uani 0.846(2) 1 d D U P A 1
H2A1 H -0.1522 -0.1812 0.8299 0.064 Uiso 0.846(2) 1 calc R U P A 1
H2A2 H -0.1204 -0.1118 0.7641 0.064 Uiso 0.846(2) 1 calc R U P A 1
Cl3A Cl 0.02083(19) -0.23180(13) 0.77907(9) 0.0596(5) Uani 0.846(2) 1 d D U P A 1
Cl1' Cl 0.0988(13) -0.1253(9) 0.8802(6) 0.086(2) Uani 0.154(2) 1 d D U P A 2
C2A' C 0.015(2) -0.171(3) 0.7789(8) 0.067(2) Uani 0.154(2) 1 d D U P A 2
H2A3 H -0.0177 -0.1129 0.7521 0.080 Uiso 0.154(2) 1 calc R U P A 2
H2A4 H -0.0721 -0.2259 0.7727 0.080 Uiso 0.154(2) 1 calc R U P A 2
Cl3' Cl 0.1338(13) -0.2197(8) 0.7334(6) 0.084(3) Uani 0.154(2) 1 d D U P A 2

loop_
_atom_site_aniso_label
_atom_site_aniso_U_11
_atom_site_aniso_U_22
_atom_site_aniso_U_33
_atom_site_aniso_U_23
_atom_site_aniso_U_13
_atom_site_aniso_U_12
Fe1 0.0133(2) 0.0121(2) 0.0128(2) 0.00065(17) 0.00220(16) 0.00337(17)
O1 0.0181(11) 0.0148(12) 0.0329(13) 0.0002(10) 0.0122(10) 0.0046(9)
O2 0.0222(12) 0.0151(12) 0.0346(14) 0.0039(10) 0.0137(10) 0.0050(9)
N1 0.0147(13) 0.0152(14) 0.0134(12) 0.0012(10) 0.0033(10) 0.0048(10)
N2 0.0136(12) 0.0132(13) 0.0154(13) 0.0014(10) 0.0019(10) 0.0043(10)
N3 0.0161(13) 0.0152(14) 0.0144(13) 0.0023(10) 0.0021(10) 0.0021(10)
N4 0.0141(12) 0.0134(13) 0.0146(12) -0.0005(10) 0.0028(10) 0.0030(10)
N5 0.0186(14) 0.0183(15) 0.0241(15) -0.0017(12) 0.0079(11) 0.0040(11)
N6 0.0155(13) 0.0184(15) 0.0143(13) -0.0005(11) 0.0026(10) 0.0049(11)
C1 0.0223(16) 0.0162(16) 0.0181(16) 0.0022(13) 0.0059(13) 0.0086(13)
C2 0.0266(17) 0.0123(16) 0.0212(16) 0.0010(13) 0.0052(13) 0.0058(13)
C3 0.0193(16) 0.0151(16) 0.0218(16) -0.0016(13) 0.0053(13) 0.0044(13)
C4 0.0132(14) 0.0151(16) 0.0171(15) 0.0009(12) 0.0034(12) 0.0038(12)
C5 0.0106(14) 0.0180(17) 0.0169(15) -0.0003(13) 0.0031(12) 0.0026(12)
C6 0.0128(14) 0.0197(17) 0.0143(15) -0.0003(13) 0.0030(12) 0.0051(12)
C7 0.0191(16) 0.0190(17) 0.0134(15) -0.0012(13) 0.0001(12) 0.0031(13)
C8 0.0189(16) 0.0217(18) 0.0161(16) 0.0035(13) 0.0004(13) 0.0048(13)
C9 0.0164(15) 0.0179(17) 0.0159(15) 0.0046(13) 0.0051(12) 0.0053(12)
C10 0.0175(15) 0.0150(16) 0.0197(16) 0.0062(13) 0.0071(13) 0.0043(12)
C11 0.0192(16) 0.0150(16) 0.0194(16) 0.0018(13) 0.0059(13) 0.0023(13)
C12 0.0313(19) 0.0142(17) 0.0237(18) 0.0048(14) 0.0008(15) 0.0014(14)
C13 0.0286(18) 0.0156(17) 0.0231(17) -0.0012(14) 0.0003(14) -0.0002(14)
C14 0.0168(15) 0.0165(16) 0.0177(16) 0.0007(13) 0.0042(12) 0.0004(13)
C15 0.0146(15) 0.0179(17) 0.0173(16) -0.0008(13) 0.0041(12) 0.0021(12)
C16 0.0146(15) 0.0190(17) 0.0141(15) -0.0019(12) 0.0050(12) 0.0043(12)
C17 0.0168(15) 0.0224(18) 0.0152(15) -0.0008(13) 0.0016(12) 0.0049(13)
C18 0.0236(17) 0.0229(18) 0.0165(16) 0.0021(13) 0.0034(13) 0.0103(14)
C19 0.0186(16) 0.0197(17) 0.0160(15) 0.0053(13) 0.0041(12) 0.0085(13)
C20 0.0233(16) 0.0191(17) 0.0171(15) 0.0027(13) 0.0041(13) 0.0122(13)
C21 0.0199(16) 0.0109(15) 0.0163(15) 0.0016(12) 0.0039(12) 0.0026(12)
C22 0.0205(17) 0.0226(18) 0.0253(18) 0.0014(14) 0.0053(14) 0.0049(14)
C23 0.0211(17) 0.0197(18) 0.0267(18) 0.0015(14) -0.0010(14) -0.0008(14)
C24 0.0304(19) 0.0170(17) 0.0169(16) -0.0015(13) 0.0016(14) -0.0026(14)
C25 0.0324(19) 0.0237(19) 0.0214(17) -0.0023(14) 0.0113(15) 0.0057(15)
C26 0.0195(16) 0.0213(18) 0.0224(17) -0.0035(14) 0.0047(13) 0.0001(14)
C27 0.0183(15) 0.0121(16) 0.0150(15) -0.0004(12) 0.0010(12) 0.0011(12)
C28 0.0277(19) 0.029(2) 0.0315(19) 0.0166(16) 0.0144(15) 0.0127(16)
C29 0.0299(19) 0.033(2) 0.037(2) 0.0174(17) 0.0153(16) 0.0176(16)
C30 0.0306(19) 0.0163(17) 0.0196(16) 0.0048(13) 0.0013(14) 0.0078(14)
C31 0.0254(18) 0.028(2) 0.033(2) 0.0155(16) 0.0058(15) -0.0018(15)
C32 0.0153(16) 0.032(2) 0.035(2) 0.0145(16) 0.0055(14) 0.0041(14)
C33 0.0191(16) 0.0162(16) 0.0153(15) 0.0034(13) -0.0003(12) 0.0043(13)
C34 0.0213(17) 0.0201(18) 0.0231(17) 0.0025(14) 0.0053(13) 0.0040(14)
C35 0.0328(19) 0.0241(19) 0.0184(17) 0.0008(14) 0.0033(14) 0.0109(15)
C36 0.0334(19) 0.0138(17) 0.0212(17) -0.0002(14) -0.0038(14) 0.0077(14)
C37 0.0232(18) 0.0228(19) 0.031(2) -0.0001(15) 0.0016(15) -0.0029(15)
C38 0.0232(17) 0.0258(19) 0.0242(18) 0.0012(15) 0.0067(14) 0.0020(14)
C39 0.0347(18) 0.0222(15) 0.0173(14) 0.0013(12) 0.0052(13) 0.0157(14)
C40 0.0376(18) 0.0279(16) 0.0254(15) 0.0091(13) 0.0027(14) 0.0113(15)
C41 0.046(2) 0.0307(17) 0.0306(17) 0.0098(15) 0.0025(16) 0.0082(16)
C42 0.049(2) 0.0279(18) 0.0269(17) 0.0064(15) 0.0008(16) 0.0164(16)
C43 0.0452(19) 0.0296(17) 0.0246(15) 0.0047(14) 0.0024(14) 0.0183(15)
C44 0.0380(18) 0.0277(15) 0.0224(14) 0.0022(13) 0.0047(13) 0.0157(14)
C39' 0.038(2) 0.025(2) 0.021(2) 0.0043(19) 0.0035(19) 0.0149(19)
C40' 0.040(2) 0.0274(19) 0.0246(19) 0.0059(17) 0.0037(19) 0.0134(19)
C41' 0.043(2) 0.029(2) 0.0268(19) 0.0070(18) 0.0026(19) 0.0143(19)
C42' 0.043(2) 0.028(2) 0.025(2) 0.005(2) 0.003(2) 0.016(2)
C43' 0.043(3) 0.029(2) 0.024(2) 0.003(2) 0.003(2) 0.016(2)
C44' 0.040(2) 0.027(2) 0.022(2) 0.003(2) 0.003(2) 0.017(2)
C45 0.0209(16) 0.0261(19) 0.0186(16) -0.0003(14) 0.0057(13) 0.0136(14)
C46 0.034(2) 0.032(2) 0.0246(18) 0.0051(16) 0.0070(15) 0.0206(17)
C47 0.038(2) 0.033(2) 0.0226(18) -0.0047(16) 0.0011(16) 0.0192(17)
C48 0.0241(18) 0.043(2) 0.034(2) 0.0081(18) 0.0156(16) 0.0150(17)
Cl1A 0.0521(8) 0.0410(8) 0.0502(8) -0.0018(6) 0.0146(6) -0.0056(6)
C2A 0.062(3) 0.036(2) 0.052(3) 0.007(2) 0.006(2) 0.001(2)
Cl3A 0.0822(11) 0.0454(9) 0.0469(8) -0.0003(7) 0.0139(7) 0.0129(8)
Cl1' 0.087(4) 0.078(4) 0.080(4) 0.006(4) 0.016(4) -0.001(4)
C2A' 0.078(4) 0.047(4) 0.061(4) 0.005(3) 0.005(3) 0.001(3)
Cl3' 0.099(5) 0.060(4) 0.071(4) -0.005(4) 0.004(4) -0.004(4)

loop_
_atom_type_symbol
_atom_type_description
_atom_type_scat_dispersion_real
_atom_type_scat_dispersion_imag
_atom_type_scat_source
C C 0.0033 0.0016 'International Tables Vol C Tables 4.2.6.8 and 6.1.1.4'
H H 0.0000 0.0000 'International Tables Vol C Tables 4.2.6.8 and 6.1.1.4'
N N 0.0061 0.0033 'International Tables Vol C Tables 4.2.6.8 and 6.1.1.4'
O O 0.0106 0.0060 'International Tables Vol C Tables 4.2.6.8 and 6.1.1.4'
Cl Cl 0.1484 0.1585 'International Tables Vol C Tables 4.2.6.8 and 6.1.1.4'
Fe Fe 0.3463 0.8444 'International Tables Vol C Tables 4.2.6.8 and 6.1.1.4'

loop_
_geom_angle_atom_site_label_1
_geom_angle_atom_site_label_2
_geom_angle_atom_site_label_3
_geom_angle
O2 Fe1 O1 72.31(9)
O2 Fe1 N2 97.97(10)
O1 Fe1 N2 109.17(10)
O2 Fe1 N4 107.43(10)
O1 Fe1 N4 96.13(10)
N2 Fe1 N4 148.61(10)
O2 Fe1 N1 146.06(10)
O1 Fe1 N1 74.99(9)
N2 Fe1 N1 84.26(10)
N4 Fe1 N1 84.72(10)
O2 Fe1 N3 74.14(10)
O1 Fe1 N3 145.08(10)
N2 Fe1 N3 84.76(10)
N4 Fe1 N3 84.77(10)
N1 Fe1 N3 139.52(10)
N5 O1 Fe1 120.02(19)
N6 O2 Fe1 115.01(18)
C1 N1 C4 105.4(3)
C1 N1 Fe1 123.2(2)
C4 N1 Fe1 126.0(2)
C6 N2 C9 105.8(2)
C6 N2 Fe1 128.2(2)
C9 N2 Fe1 125.2(2)
C14 N3 C11 105.9(3)
C14 N3 Fe1 124.1(2)
C11 N3 Fe1 122.8(2)
C19 N4 C16 106.1(3)
C19 N4 Fe1 125.5(2)
C16 N4 Fe1 126.4(2)
N6 N5 O1 111.8(3)
N5 N6 O2 120.8(3)
N5 N6 C45 121.4(3)
O2 N6 C45 117.7(3)
N1 C1 C20 125.5(3)
N1 C1 C2 109.5(3)
C20 C1 C2 125.0(3)
C3 C2 C1 107.9(3)
C3 C2 H2 126.0
C1 C2 H2 126.0
C2 C3 C4 106.8(3)
C2 C3 H3 126.6
C4 C3 H3 126.6
N1 C4 C5 125.3(3)
N1 C4 C3 110.3(3)
C5 C4 C3 124.3(3)
C6 C5 C4 124.2(3)
C6 C5 C21 117.2(3)
C4 C5 C21 118.6(3)
N2 C6 C5 126.0(3)
N2 C6 C7 109.9(3)
C5 C6 C7 124.0(3)
C8 C7 C6 107.1(3)
C8 C7 H7 126.5
C6 C7 H7 126.5
C7 C8 C9 107.5(3)
C7 C8 H8 126.3
C9 C8 H8 126.3
N2 C9 C10 126.3(3)
N2 C9 C8 109.7(3)
C10 C9 C8 123.9(3)
C11 C10 C9 124.0(3)
C11 C10 C27 118.9(3)
C9 C10 C27 117.0(3)
N3 C11 C10 125.8(3)
N3 C11 C12 110.0(3)
C10 C11 C12 124.2(3)
C13 C12 C11 107.3(3)
C13 C12 H12 126.4
C11 C12 H12 126.4
C12 C13 C14 107.0(3)
C12 C13 H13 126.5
C14 C13 H13 126.5
N3 C14 C15 125.9(3)
N3 C14 C13 109.8(3)
C15 C14 C13 124.1(3)
C14 C15 C16 124.5(3)
C14 C15 C33 117.7(3)
C16 C15 C33 117.7(3)
N4 C16 C15 125.7(3)
N4 C16 C17 109.6(3)
C15 C16 C17 124.7(3)
C18 C17 C16 107.2(3)
C18 C17 H17 126.4
C16 C17 H17 126.4
C17 C18 C19 107.5(3)
C17 C18 H18 126.2
C19 C18 H18 126.2
N4 C19 C20 126.0(3)
N4 C19 C18 109.6(3)
C20 C19 C18 124.4(3)
C19 C20 C1 124.1(3)
C19 C20 C39' 116.3(4)
C1 C20 C39' 118.0(3)
C19 C20 C39 120.4(2)
C1 C20 C39 115.5(2)
C26 C21 C22 119.1(3)
C26 C21 C5 120.2(3)
C22 C21 C5 120.7(3)
C23 C22 C21 120.2(3)
C23 C22 H22 119.9
C21 C22 H22 119.9
C24 C23 C22 120.4(3)
C24 C23 H23 119.8
C22 C23 H23 119.8
C25 C24 C23 120.0(3)
C25 C24 H24 120.0
C23 C24 H24 120.0
C24 C25 C26 119.6(3)
C24 C25 H25 120.2
C26 C25 H25 120.2
C21 C26 C25 120.7(3)
C21 C26 H26 119.7
C25 C26 H26 119.7
C32 C27 C28 118.9(3)
C32 C27 C10 122.1(3)
C28 C27 C10 119.1(3)
C27 C28 C29 120.2(3)
C27 C28 H28 119.9
C29 C28 H28 119.9
C30 C29 C28 120.4(3)
C30 C29 H29 119.8
C28 C29 H29 119.8
C31 C30 C29 119.5(3)
C31 C30 H30 120.3
C29 C30 H30 120.3
C30 C31 C32 120.0(3)
C30 C31 H31 120.0
C32 C31 H31 120.0
C27 C32 C31 121.1(3)
C27 C32 H32 119.5
C31 C32 H32 119.5
C34 C33 C38 118.5(3)
C34 C33 C15 120.6(3)
C38 C33 C15 121.0(3)
C33 C34 C35 120.9(3)
C33 C34 H34 119.6
C35 C34 H34 119.6
C36 C35 C34 120.1(3)
C36 C35 H35 120.0
C34 C35 H35 120.0
C35 C36 C37 119.8(3)
C35 C36 H36 120.1
C37 C36 H36 120.1
C36 C37 C38 120.1(3)
C36 C37 H37 120.0
C38 C37 H37 120.0
C37 C38 C33 120.7(3)
C37 C38 H38 119.7
C33 C38 H38 119.7
C44 C39 C40 118.1(4)
C44 C39 C20 121.5(3)
C40 C39 C20 120.5(3)
C41 C40 C39 121.2(4)
C41 C40 H40 119.4
C39 C40 H40 119.4
C40 C41 C42 119.6(4)
C40 C41 H41 120.2
C42 C41 H41 120.2
C43 C42 C41 120.3(4)
C43 C42 H42 119.9
C41 C42 H42 119.9
C42 C43 C44 119.6(4)
C42 C43 H43 120.2
C44 C43 H43 120.2
C43 C44 C39 121.2(4)
C43 C44 H44 119.4
C39 C44 H44 119.4
C40' C39' C44' 119.3(7)
C40' C39' C20 114.0(9)
C44' C39' C20 126.7(10)
C41' C40' C39' 121.2(7)
C41' C40' H40' 119.4
C39' C40' H40' 119.4
C42' C41' C40' 117.9(7)
C42' C41' H41' 121.0
C40' C41' H41' 121.0
C41' C42' C43' 122.7(8)
C41' C42' H42' 118.7
C43' C42' H42' 118.7
C42' C43' C44' 118.6(7)
C42' C43' H43' 120.7
C44' C43' H43' 120.7
C43' C44' C39' 120.3(7)
C43' C44' H44' 119.8
C39' C44' H44' 119.8
N6 C45 C48 109.2(3)
N6 C45 C46 106.7(3)
C48 C45 C46 110.8(3)
N6 C45 C47 106.5(3)
C48 C45 C47 111.9(3)
C46 C45 C47 111.5(3)
C45 C46 H46A 109.5
C45 C46 H46B 109.5
H46A C46 H46B 109.5
C45 C46 H46C 109.5
H46A C46 H46C 109.5
H46B C46 H46C 109.5
C45 C47 H47A 109.5
C45 C47 H47B 109.5
H47A C47 H47B 109.5
C45 C47 H47C 109.5
H47A C47 H47C 109.5
H47B C47 H47C 109.5
C45 C48 H48A 109.5
C45 C48 H48B 109.5
H48A C48 H48B 109.5
C45 C48 H48C 109.5
H48A C48 H48C 109.5
H48B C48 H48C 109.5
Cl3A C2A Cl1A 112.2(3)
Cl3A C2A H2A1 109.2
Cl1A C2A H2A1 109.2
Cl3A C2A H2A2 109.2
Cl1A C2A H2A2 109.2
H2A1 C2A H2A2 107.9
Cl1' C2A' Cl3' 111.1(6)
Cl1' C2A' H2A3 109.4
Cl3' C2A' H2A3 109.4
Cl1' C2A' H2A4 109.4
Cl3' C2A' H2A4 109.4
H2A3 C2A' H2A4 108.0

loop_
_geom_bond_atom_site_label_1
_geom_bond_atom_site_label_2
_geom_bond_distance
Fe1 O2 2.050(2)
Fe1 O1 2.051(2)
Fe1 N2 2.085(3)
Fe1 N4 2.087(3)
Fe1 N1 2.141(3)
Fe1 N3 2.144(3)
O1 N5 1.306(3)
O2 N6 1.313(3)
N1 C1 1.375(4)
N1 C4 1.379(4)
N2 C6 1.375(4)
N2 C9 1.382(4)
N3 C14 1.375(4)
N3 C11 1.377(4)
N4 C19 1.376(4)
N4 C16 1.378(4)
N5 N6 1.261(4)
N6 C45 1.495(4)
C1 C20 1.405(4)
C1 C2 1.442(4)
C2 C3 1.333(5)
C2 H2 0.9500
C3 C4 1.437(4)
C3 H3 0.9500
C4 C5 1.394(4)
C5 C6 1.390(5)
C5 C21 1.498(4)
C6 C7 1.434(4)
C7 C8 1.349(5)
C7 H7 0.9500
C8 C9 1.428(4)
C8 H8 0.9500
C9 C10 1.391(5)
C10 C11 1.388(4)
C10 C27 1.499(4)
C11 C12 1.435(5)
C12 C13 1.350(5)
C12 H12 0.9500
C13 C14 1.444(5)
C13 H13 0.9500
C14 C15 1.389(5)
C15 C16 1.396(5)
C15 C33 1.500(4)
C16 C17 1.435(4)
C17 C18 1.344(5)
C17 H17 0.9500
C18 C19 1.433(4)
C18 H18 0.9500
C19 C20 1.393(4)
C20 C39' 1.499(6)
C20 C39 1.500(5)
C21 C26 1.387(5)
C21 C22 1.388(5)
C22 C23 1.384(5)
C22 H22 0.9500
C23 C24 1.383(5)
C23 H23 0.9500
C24 C25 1.380(5)
C24 H24 0.9500
C25 C26 1.394(5)
C25 H25 0.9500
C26 H26 0.9500
C27 C32 1.379(5)
C27 C28 1.382(5)
C28 C29 1.390(5)
C28 H28 0.9500
C29 C30 1.379(5)
C29 H29 0.9500
C30 C31 1.378(5)
C30 H30 0.9500
C31 C32 1.383(5)
C31 H31 0.9500
C32 H32 0.9500
C33 C34 1.384(5)
C33 C38 1.389(5)
C34 C35 1.389(5)
C34 H34 0.9500
C35 C36 1.373(5)
C35 H35 0.9500
C36 C37 1.383(5)
C36 H36 0.9500
C37 C38 1.385(5)
C37 H37 0.9500
C38 H38 0.9500
C39 C44 1.392(4)
C39 C40 1.395(4)
C40 C41 1.384(4)
C40 H40 0.9500
C41 C42 1.386(4)
C41 H41 0.9500
C42 C43 1.384(4)
C42 H42 0.9500
C43 C44 1.389(4)
C43 H43 0.9500
C44 H44 0.9500
C39' C40' 1.394(5)
C39' C44' 1.394(5)
C40' C41' 1.385(5)
C40' H40' 0.9500
C41' C42' 1.381(5)
C41' H41' 0.9500
C42' C43' 1.383(5)
C42' H42' 0.9500
C43' C44' 1.387(5)
C43' H43' 0.9500
C44' H44' 0.9500
C45 C48 1.513(5)
C45 C46 1.517(5)
C45 C47 1.520(5)
C46 H46A 0.9800
C46 H46B 0.9800
C46 H46C 0.9800
C47 H47A 0.9800
C47 H47B 0.9800
C47 H47C 0.9800
C48 H48A 0.9800
C48 H48B 0.9800
C48 H48C 0.9800
Cl1A C2A 1.741(4)
C2A Cl3A 1.739(4)
C2A H2A1 0.9900
C2A H2A2 0.9900
Cl1' C2A' 1.741(5)
C2A' Cl3' 1.742(5)
C2A' H2A3 0.9900
C2A' H2A4 0.9900

loop_
_geom_torsion_atom_site_label_1
_geom_torsion_atom_site_label_2
_geom_torsion_atom_site_label_3
_geom_torsion_atom_site_label_4
_geom_torsion
Fe1 O1 N5 N6 -1.2(3)
O1 N5 N6 O2 -0.6(4)
O1 N5 N6 C45 -178.2(3)
Fe1 O2 N6 N5 2.2(4)
Fe1 O2 N6 C45 179.80(19)
C4 N1 C1 C20 179.8(3)
Fe1 N1 C1 C20 -24.8(4)
C4 N1 C1 C2 1.5(3)
Fe1 N1 C1 C2 156.9(2)
N1 C1 C2 C3 -0.7(4)
C20 C1 C2 C3 -178.9(3)
C1 C2 C3 C4 -0.5(4)
C1 N1 C4 C5 176.2(3)
Fe1 N1 C4 C5 21.6(4)
C1 N1 C4 C3 -1.8(3)
Fe1 N1 C4 C3 -156.4(2)
C2 C3 C4 N1 1.5(4)
C2 C3 C4 C5 -176.6(3)
N1 C4 C5 C6 -2.2(5)
C3 C4 C5 C6 175.5(3)
N1 C4 C5 C21 176.3(3)
C3 C4 C5 C21 -6.0(5)
C9 N2 C6 C5 177.0(3)
Fe1 N2 C6 C5 -13.4(4)
C9 N2 C6 C7 0.0(3)
Fe1 N2 C6 C7 169.6(2)
C4 C5 C6 N2 -2.6(5)
C21 C5 C6 N2 178.9(3)
C4 C5 C6 C7 174.0(3)
C21 C5 C6 C7 -4.5(4)
N2 C6 C7 C8 -0.9(4)
C5 C6 C7 C8 -178.0(3)
C6 C7 C8 C9 1.4(4)
C6 N2 C9 C10 -175.3(3)
Fe1 N2 C9 C10 14.6(4)
C6 N2 C9 C8 0.9(3)
Fe1 N2 C9 C8 -169.1(2)
C7 C8 C9 N2 -1.4(4)
C7 C8 C9 C10 174.9(3)
N2 C9 C10 C11 9.9(5)
C8 C9 C10 C11 -165.8(3)
N2 C9 C10 C27 -170.8(3)
C8 C9 C10 C27 13.5(5)
C14 N3 C11 C10 -176.4(3)
Fe1 N3 C11 C10 -24.9(4)
C14 N3 C11 C12 2.1(4)
Fe1 N3 C11 C12 153.6(2)
C9 C10 C11 N3 -3.6(5)
C27 C10 C11 N3 177.0(3)
C9 C10 C11 C12 178.0(3)
C27 C10 C11 C12 -1.3(5)
N3 C11 C12 C13 -1.3(4)
C10 C11 C12 C13 177.3(3)
C11 C12 C13 C14 -0.1(4)
C11 N3 C14 C15 173.6(3)
Fe1 N3 C14 C15 22.6(4)
C11 N3 C14 C13 -2.2(4)
Fe1 N3 C14 C13 -153.2(2)
C12 C13 C14 N3 1.4(4)
C12 C13 C14 C15 -174.5(3)
N3 C14 C15 C16 -0.4(5)
C13 C14 C15 C16 174.9(3)
N3 C14 C15 C33 -179.9(3)
C13 C14 C15 C33 -4.6(5)
C19 N4 C16 C15 177.6(3)
Fe1 N4 C16 C15 -17.9(4)
C19 N4 C16 C17 -0.6(3)
Fe1 N4 C16 C17 164.0(2)
C14 C15 C16 N4 -2.7(5)
C33 C15 C16 N4 176.7(3)
C14 C15 C16 C17 175.1(3)
C33 C15 C16 C17 -5.4(5)
N4 C16 C17 C18 -0.5(4)
C15 C16 C17 C18 -178.6(3)
C16 C17 C18 C19 1.3(4)
C16 N4 C19 C20 -178.3(3)
Fe1 N4 C19 C20 16.9(4)
C16 N4 C19 C18 1.4(3)
Fe1 N4 C19 C18 -163.4(2)
C17 C18 C19 N4 -1.7(4)
C17 C18 C19 C20 178.0(3)
N4 C19 C20 C1 7.1(5)
C18 C19 C20 C1 -172.6(3)
N4 C19 C20 C39' 172.4(7)
C18 C19 C20 C39' -7.3(7)
N4 C19 C20 C39 -171.3(3)
C18 C19 C20 C39 9.0(5)
N1 C1 C20 C19 -2.2(5)
C2 C1 C20 C19 175.8(3)
N1 C1 C20 C39' -167.3(7)
C2 C1 C20 C39' 10.7(8)
N1 C1 C20 C39 176.2(3)
C2 C1 C20 C39 -5.7(5)
C6 C5 C21 C26 103.3(4)
C4 C5 C21 C26 -75.3(4)
C6 C5 C21 C22 -75.3(4)
C4 C5 C21 C22 106.1(4)
C26 C21 C22 C23 -1.1(5)
C5 C21 C22 C23 177.5(3)
C21 C22 C23 C24 0.4(5)
C22 C23 C24 C25 0.2(5)
C23 C24 C25 C26 0.0(5)
C22 C21 C26 C25 1.2(5)
C5 C21 C26 C25 -177.4(3)
C24 C25 C26 C21 -0.7(5)
C11 C10 C27 C32 81.9(4)
C9 C10 C27 C32 -97.5(4)
C11 C10 C27 C28 -99.5(4)
C9 C10 C27 C28 81.1(4)
C32 C27 C28 C29 -0.2(5)
C10 C27 C28 C29 -178.9(3)
C27 C28 C29 C30 0.1(6)
C28 C29 C30 C31 0.6(6)
C29 C30 C31 C32 -1.1(6)
C28 C27 C32 C31 -0.3(5)
C10 C27 C32 C31 178.4(3)
C30 C31 C32 C27 0.9(6)
C14 C15 C33 C34 103.9(4)
C16 C15 C33 C34 -75.6(4)
C14 C15 C33 C38 -74.7(4)
C16 C15 C33 C38 105.8(4)
C38 C33 C34 C35 -0.8(5)
C15 C33 C34 C35 -179.5(3)
C33 C34 C35 C36 0.4(5)
C34 C35 C36 C37 0.1(5)
C35 C36 C37 C38 -0.2(5)
C36 C37 C38 C33 -0.2(5)
C34 C33 C38 C37 0.7(5)
C15 C33 C38 C37 179.4(3)
C19 C20 C39 C44 -71.2(3)
C1 C20 C39 C44 110.3(3)
C19 C20 C39 C40 108.6(3)
C1 C20 C39 C40 -69.9(3)
C44 C39 C40 C41 -0.5(3)
C20 C39 C40 C41 179.6(2)
C39 C40 C41 C42 0.6(4)
C40 C41 C42 C43 -0.6(5)
C41 C42 C43 C44 0.6(5)
C42 C43 C44 C39 -0.5(5)
C40 C39 C44 C43 0.5(4)
C20 C39 C44 C43 -179.6(2)
C19 C20 C39' C40' 112.7(5)
C1 C20 C39' C40' -81.1(6)
C19 C20 C39' C44' -67.5(5)
C1 C20 C39' C44' 98.8(6)
C44' C39' C40' C41' 0.0(3)
C20 C39' C40' C41' 179.9(2)
C39' C40' C41' C42' 0.2(5)
C40' C41' C42' C43' -0.1(7)
C41' C42' C43' C44' -0.2(7)
C42' C43' C44' C39' 0.4(7)
C40' C39' C44' C43' -0.3(5)
C20 C39' C44' C43' 179.8(3)
N5 N6 C45 C48 -7.2(4)
O2 N6 C45 C48 175.1(3)
N5 N6 C45 C46 -127.1(3)
O2 N6 C45 C46 55.3(4)
N5 N6 C45 C47 113.7(3)
O2 N6 C45 C47 -63.9(4)
